data_2209000
loop_
_publ_author_name
'Shuang-Quan Zang'
'Yang Su'
'Ruo-Jie Tao'

_publ_section_title
;
 <i>N</i>-(4-Bromobenzyl)-4-cyanopyridinium
 bis(2-thioxo-1,3-dithiole-4,5-dithiolato)nickelate(III) acetone
 solvate
;
_journal_coeditor_code SJ2035
_journal_issue 5
_journal_name_full 'Acta Crystallographica Section E'
_journal_page_first m1004
_journal_page_last m1005
_journal_paper_doi 10.1107/S1600536806012207
_journal_volume 62
_journal_year 2006
_chemical_formula_iupac '(C13 H10 Br N2) [Ni (C3 S5)2], C3 H6 O'
_chemical_formula_moiety 'C13 H10 Br N2 +, C6 Ni S10 -, C3 H6 O'
_chemical_formula_sum 'C22 H16 Br N2 Ni O S10'
_chemical_formula_weight 783.66
_chemical_name_systematic
;
N-(4-Bromobenzyl)-4-cyanopyridinium
bis(2-thioxo-1,3-dithiole-4,5-dithiolato)nickelate(III) acetone solvate
;
_space_group_IT_number 2
_symmetry_cell_setting triclinic
_symmetry_space_group_name_Hall '-P 1'
_symmetry_space_group_name_H-M 'P -1'
_atom_sites_solution_hydrogens geom
_atom_sites_solution_primary direct
_atom_sites_solution_secondary difmap
_cell_angle_alpha 98.265(5)
_cell_angle_beta 92.767(4)
_cell_angle_gamma 95.821(5)
_cell_formula_units_Z 2
_cell_length_a 9.197(2)
_cell_length_b 10.601(3)
_cell_length_c 15.714(4)
_cell_measurement_reflns_used 804
_cell_measurement_temperature 293(2)
_cell_measurement_theta_max 22.42
_cell_measurement_theta_min 2.52
_cell_volume 1505.3(7)
_computing_cell_refinement 'SAINT  (Bruker, 2000)'
_computing_data_collection 'SMART  (Bruker, 2000)'
_computing_data_reduction SAINT
_computing_molecular_graphics SHELXTL
_computing_publication_material 'SHELXTL and PLATON (Spek, 2003)'
_computing_structure_refinement SHELXTL
_computing_structure_solution 'SHELXTL (Bruker, 2000)'
_diffrn_ambient_temperature 293(2)
_diffrn_measured_fraction_theta_full 0.982
_diffrn_measured_fraction_theta_max 0.982
_diffrn_measurement_device_type 'Bruker SMART APEX CCD area-detector'
_diffrn_measurement_method '\f and \w'
_diffrn_radiation_monochromator graphite
_diffrn_radiation_source 'fine-focus sealed tube'
_diffrn_radiation_type MoK\a
_diffrn_radiation_wavelength 0.71073
_diffrn_reflns_av_R_equivalents 0.0634
_diffrn_reflns_av_sigmaI/netI 0.0907
_diffrn_reflns_limit_h_max 10
_diffrn_reflns_limit_h_min -10
_diffrn_reflns_limit_k_max 12
_diffrn_reflns_limit_k_min -7
_diffrn_reflns_limit_l_max 18
_diffrn_reflns_limit_l_min -18
_diffrn_reflns_number 7546
_diffrn_reflns_theta_full 25.00
_diffrn_reflns_theta_max 25.00
_diffrn_reflns_theta_min 1.95
_diffrn_standards_number 0
_exptl_absorpt_coefficient_mu 2.687
_exptl_absorpt_correction_T_max 0.760
_exptl_absorpt_correction_T_min 0.739
_exptl_absorpt_correction_type multi-scan
_exptl_absorpt_process_details '(SADABS; Bruker, 2000)'
_exptl_crystal_colour black
_exptl_crystal_density_diffrn 1.729
_exptl_crystal_density_method 'not measured'
_exptl_crystal_description needle
_exptl_crystal_F_000 786.0
_exptl_crystal_size_max 0.3
_exptl_crystal_size_mid 0.1
_exptl_crystal_size_min 0.1
_refine_diff_density_max 0.547
_refine_diff_density_min -0.487
_refine_ls_extinction_method none
_refine_ls_goodness_of_fit_ref 0.987
_refine_ls_hydrogen_treatment constr
_refine_ls_matrix_type full
_refine_ls_number_parameters 330
_refine_ls_number_reflns 5213
_refine_ls_number_restraints 14
_refine_ls_restrained_S_all 0.987
_refine_ls_R_factor_all 0.1034
_refine_ls_R_factor_gt 0.0551
_refine_ls_shift/su_max 0.001
_refine_ls_shift/su_mean 0.000
_refine_ls_structure_factor_coef Fsqd
_refine_ls_weighting_details 'calc w = 1/[\s^2^(Fo^2^)+(0.02P)^2^+0.04P] where P = (Fo^2^+2Fc^2^)/3'
_refine_ls_weighting_scheme calc
_refine_ls_wR_factor_gt 0.0988
_refine_ls_wR_factor_ref 0.1051
_reflns_number_gt 2680
_reflns_number_total 5213
_reflns_threshold_expression I>2\s(I)
_cod_data_source_file sj2035.cif
_cod_data_source_block I
_cod_depositor_comments
;
The following automatic conversions were performed:
'_symmetry_cell_setting' value 'Triclinic' changed to 'triclinic'
according to '/home/saulius/struct/CIF-dictionaries/cif_core.dic'
dictionary named 'cif_core.dic' version 2.4.1 from 2010-06-29.

Automatic conversion script
Id: cif_fix_enum 1527 2010-12-29 10:47:43Z saulius 

The following automatic conversions were performed:

'_symmetry_cell_setting' value 'Triclinic' changed to 'triclinic'
according to /home/saulius/struct/CIF-dictionaries/cif_core.dic
dictionary named 'cif_core.dic' version 2.4.1 from 2010-06-29.

Automatic conversion script
Id: cif_fix_values 1715 2011-07-08 13:25:40Z adriana 
;
_cod_database_code 2209000
_cod_database_fobs_code 2209000

loop_
_symmetry_equiv_pos_as_xyz
'x, y, z'
'-x, -y, -z'

loop_
_atom_site_type_symbol
_atom_site_label
_atom_site_fract_x
_atom_site_fract_y
_atom_site_fract_z
_atom_site_U_iso_or_equiv
_atom_site_adp_type
_atom_site_calc_flag
_atom_site_refinement_flags
_atom_site_occupancy
Ni Ni1 0.69767(8) 1.01287(6) 0.39871(4) 0.0618(2) Uani d . 1
C C1 0.8245(7) 1.3721(5) 0.1881(3) 0.0785(18) Uani d . 1
C C2 0.7028(6) 1.1851(5) 0.2615(3) 0.0658(16) Uani d . 1
C C3 0.8296(7) 1.2275(5) 0.3080(3) 0.0657(16) Uani d . 1
C C4 0.5717(6) 0.7980(5) 0.4908(3) 0.0594(15) Uani d . 1
C C5 0.6955(5) 0.8467(5) 0.5394(3) 0.0556(14) Uani d . 1
C C6 0.5817(6) 0.6592(5) 0.6133(3) 0.0716(17) Uani d . 1
C C7 0.1092(7) 0.0243(6) 0.8882(4) 0.0754(18) Uani d . 1
H H7 0.1206 -0.0475 0.8486 0.091 Uiso calc R 1
C C8 0.1850(7) 0.0406(6) 0.9673(4) 0.088(2) Uani d . 1
H H8 0.2463 -0.0192 0.9809 0.105 Uiso calc R 1
C C9 0.1687(8) 0.1457(8) 1.0250(4) 0.096 Uani d . 1
C C10 0.0809(7) 0.2305(6) 1.0055(4) 0.086(2) Uani d . 1
H H10 0.0711 0.3025 1.0454 0.104 Uiso calc R 1
C C11 0.0035(7) 0.2123(5) 0.9258(4) 0.0740(17) Uani d . 1
H H11 -0.0594 0.2713 0.9132 0.089 Uiso calc R 1
C C12 0.0188(6) 0.1087(5) 0.8659(3) 0.0607(15) Uani d . 1
C C13 -0.0633(7) 0.0870(5) 0.7803(3) 0.0744(18) Uani d . 1
H H13A -0.0514 0.0017 0.7514 0.089 Uiso calc R 1
H H13B -0.1667 0.0905 0.7886 0.089 Uiso calc R 1
C C14 -0.1106(7) 0.2299(5) 0.6763(3) 0.0714(17) Uani d U 1
H H14 -0.2100 0.2076 0.6808 0.086 Uiso calc R 1
C C15 -0.0674(7) 0.3116(5) 0.6198(3) 0.0700(16) Uani d U 1
H H15 -0.1369 0.3437 0.5863 0.084 Uiso calc R 1
C C16 0.0804(7) 0.3460(5) 0.6130(3) 0.0594(14) Uani d DU 1
C C17 0.1756(7) 0.2979(5) 0.6660(3) 0.0700(16) Uani d U 1
H H17 0.2756 0.3217 0.6651 0.084 Uiso calc R 1
C C18 0.1259(7) 0.2144(5) 0.7209(3) 0.0694(16) Uani d U 1
H H18 0.1927 0.1811 0.7556 0.083 Uiso calc R 1
C C19 0.1278(6) 0.4236(5) 0.5553(3) 0.0660(16) Uani d D 1
O O1 0.6721(7) 0.2594(6) 0.8238(4) 0.169(3) Uani d . 1
C C20 0.6395(11) 0.4577(10) 0.8934(5) 0.200(5) Uani d . 1
H H20A 0.7228 0.4857 0.8637 0.300 Uiso calc R 1
H H20B 0.6624 0.4763 0.9545 0.300 Uiso calc R 1
H H20C 0.5580 0.5018 0.8785 0.300 Uiso calc R 1
C C21 0.6025(10) 0.3226(9) 0.8689(5) 0.123(3) Uani d D 1
C C22 0.4850(11) 0.2644(11) 0.9124(7) 0.302(9) Uani d D 1
H H22A 0.3941 0.2626 0.8792 0.453 Uiso calc R 1
H H22B 0.4797 0.3133 0.9683 0.453 Uiso calc R 1
H H22C 0.5027 0.1784 0.9186 0.453 Uiso calc R 1
N N1 -0.0145(5) 0.1818(4) 0.7244(3) 0.0591(12) Uani d U 1
S S1 0.8584(2) 1.48341(17) 0.12731(12) 0.1117(7) Uani d . 1
S S2 0.6668(2) 1.26554(16) 0.17419(10) 0.0865(5) Uani d . 1
S S3 0.93637(19) 1.35129(14) 0.27390(10) 0.0794(5) Uani d . 1
S S4 0.58654(17) 1.05888(15) 0.28470(9) 0.0774(5) Uani d . 1
S S5 0.88065(16) 1.15543(13) 0.39461(9) 0.0686(4) Uani d . 1
S S6 0.52012(16) 0.86344(14) 0.40212(9) 0.0690(4) Uani d . 1
S S7 0.80795(16) 0.97166(14) 0.51400(9) 0.0680(4) Uani d . 1
S S8 0.47060(17) 0.66924(15) 0.52389(9) 0.0760(5) Uani d . 1
S S9 0.73328(17) 0.77180(15) 0.62845(9) 0.0714(5) Uani d . 1
S S10 0.5507(2) 0.55030(18) 0.67645(10) 0.1042(7) Uani d . 1
Br Br1 0.27186(10) 0.17125(9) 1.13312(5) 0.1400(4) Uani d . 1
N N2 0.1693(5) 0.4865(5) 0.5061(3) 0.0831(15) Uani d . 1

loop_
_atom_site_aniso_label
_atom_site_aniso_U_11
_atom_site_aniso_U_22
_atom_site_aniso_U_33
_atom_site_aniso_U_12
_atom_site_aniso_U_13
_atom_site_aniso_U_23
Ni1 0.0574(5) 0.0547(5) 0.0727(5) 0.0113(4) -0.0023(4) 0.0065(4)
C1 0.101(5) 0.060(4) 0.078(4) 0.032(4) 0.019(4) 0.004(3)
C2 0.075(4) 0.057(4) 0.069(4) 0.025(3) 0.012(3) 0.007(3)
C3 0.074(4) 0.057(4) 0.064(4) 0.016(3) 0.008(3) -0.005(3)
C4 0.051(4) 0.059(4) 0.065(3) 0.007(3) 0.013(3) -0.003(3)
C5 0.047(3) 0.059(4) 0.059(3) 0.006(3) 0.008(3) 0.002(3)
C6 0.082(4) 0.072(4) 0.057(3) 0.002(3) 0.020(3) -0.003(3)
C7 0.095(5) 0.069(5) 0.065(4) 0.011(4) 0.021(4) 0.012(3)
C8 0.090(5) 0.085(5) 0.096(5) 0.009(4) 0.004(4) 0.046(4)
C9 0.111 0.094 0.081 -0.011 0.013 0.019
C10 0.122(6) 0.070(5) 0.060(4) -0.016(4) 0.025(4) -0.006(3)
C11 0.097(5) 0.057(4) 0.071(4) 0.012(4) 0.016(4) 0.012(3)
C12 0.080(4) 0.051(4) 0.052(4) 0.006(3) 0.013(3) 0.009(3)
C13 0.113(5) 0.047(4) 0.063(4) -0.002(3) 0.015(4) 0.013(3)
C14 0.070(4) 0.080(4) 0.062(4) -0.006(3) -0.002(3) 0.016(3)
C15 0.079(4) 0.075(4) 0.058(4) -0.003(3) 0.004(3) 0.023(3)
C16 0.075(4) 0.054(4) 0.053(3) 0.008(3) 0.020(3) 0.015(3)
C17 0.076(4) 0.073(4) 0.067(4) 0.017(3) 0.024(3) 0.016(3)
C18 0.079(4) 0.073(4) 0.063(4) 0.022(4) 0.009(3) 0.021(3)
C19 0.070(4) 0.059(4) 0.075(4) 0.007(3) 0.020(3) 0.022(3)
O1 0.200(7) 0.160(6) 0.145(5) 0.038(5) 0.055(5) -0.010(4)
C20 0.318(15) 0.143(9) 0.146(8) 0.032(9) 0.020(9) 0.040(7)
C21 0.171(10) 0.102(8) 0.090(6) 0.017(7) 0.018(6) -0.012(5)
C22 0.216(13) 0.279(15) 0.350(16) -0.127(11) 0.149(12) -0.096(12)
N1 0.069(3) 0.058(3) 0.048(3) -0.006(3) 0.006(3) 0.012(2)
S1 0.160(2) 0.0857(14) 0.1027(13) 0.0311(13) 0.0248(14) 0.0397(11)
S2 0.1004(14) 0.0845(12) 0.0808(11) 0.0303(11) -0.0023(10) 0.0217(9)
S3 0.0958(13) 0.0594(10) 0.0850(11) 0.0099(9) 0.0074(10) 0.0156(9)
S4 0.0698(11) 0.0772(11) 0.0848(11) 0.0089(9) -0.0098(9) 0.0150(9)
S5 0.0662(10) 0.0615(10) 0.0782(10) 0.0047(8) -0.0075(8) 0.0162(8)
S6 0.0540(10) 0.0744(11) 0.0763(10) 0.0048(8) -0.0068(8) 0.0088(8)
S7 0.0607(10) 0.0616(10) 0.0784(10) -0.0011(8) -0.0099(8) 0.0098(8)
S8 0.0700(11) 0.0807(12) 0.0712(10) -0.0129(9) 0.0093(9) 0.0045(9)
S9 0.0760(11) 0.0745(11) 0.0607(9) -0.0018(9) 0.0017(8) 0.0076(8)
S10 0.1355(17) 0.1062(15) 0.0676(11) -0.0177(13) 0.0177(11) 0.0199(10)
Br1 0.1362(8) 0.1885(9) 0.0855(5) -0.0509(7) -0.0260(5) 0.0461(5)
N2 0.075(4) 0.083(4) 0.103(4) 0.011(3) 0.026(3) 0.043(3)

loop_
_atom_type_symbol
_atom_type_description
_atom_type_scat_dispersion_real
_atom_type_scat_dispersion_imag
_atom_type_scat_source
C C 0.0033 0.0016 'International Tables Vol C Tables 4.2.6.8 and 6.1.1.4'
H H 0.0000 0.0000 'International Tables Vol C Tables 4.2.6.8 and 6.1.1.4'
N N 0.0061 0.0033 'International Tables Vol C Tables 4.2.6.8 and 6.1.1.4'
S S 0.1246 0.1234 'International Tables Vol C Tables 4.2.6.8 and 6.1.1.4'
Ni Ni 0.3393 1.1124 'International Tables Vol C Tables 4.2.6.8 and 6.1.1.4'
Br Br -0.2901 2.4595 'International Tables Vol C Tables 4.2.6.8 and 6.1.1.4'
O O 0.0106 0.0060 'International Tables Vol C Tables 4.2.6.8 and 6.1.1.4'

loop_
_geom_angle_atom_site_label_1
_geom_angle_atom_site_label_2
_geom_angle_atom_site_label_3
_geom_angle
_geom_angle_publ_flag
S7 Ni1 S5 86.20(6) yes
S7 Ni1 S4 178.59(6) yes
S5 Ni1 S4 93.18(6) yes
S7 Ni1 S6 92.71(6) yes
S5 Ni1 S6 177.58(7) yes
S4 Ni1 S6 87.96(6) yes
S1 C1 S3 124.3(4) ?
S1 C1 S2 123.1(4) ?
S3 C1 S2 112.6(3) ?
C3 C2 S4 122.4(5) ?
C3 C2 S2 115.2(5) ?
S4 C2 S2 122.4(4) ?
C2 C3 S5 120.2(5) ?
C2 C3 S3 116.5(5) ?
S5 C3 S3 123.2(4) ?
C5 C4 S6 120.7(4) ?
C5 C4 S8 116.5(4) ?
S6 C4 S8 122.9(3) ?
C4 C5 S7 121.9(4) ?
C4 C5 S9 115.7(4) ?
S7 C5 S9 122.4(3) ?
S10 C6 S8 123.6(3) ?
S10 C6 S9 122.9(3) ?
S8 C6 S9 113.5(3) ?
C12 C7 C8 122.5(6) ?
C12 C7 H7 118.7 ?
C8 C7 H7 118.7 ?
C9 C8 C7 118.6(7) ?
C9 C8 H8 120.7 ?
C7 C8 H8 120.7 ?
C10 C9 C8 120.6(7) ?
C10 C9 Br1 119.8(7) ?
C8 C9 Br1 119.6(6) ?
C9 C10 C11 120.2(6) ?
C9 C10 H10 119.9 ?
C11 C10 H10 119.9 ?
C12 C11 C10 120.7(6) ?
C12 C11 H11 119.6 ?
C10 C11 H11 119.6 ?
C7 C12 C11 117.3(6) ?
C7 C12 C13 121.1(6) ?
C11 C12 C13 121.7(6) ?
N1 C13 C12 113.1(4) ?
N1 C13 H13A 109.0 ?
C12 C13 H13A 109.0 ?
N1 C13 H13B 109.0 ?
C12 C13 H13B 109.0 ?
H13A C13 H13B 107.8 ?
N1 C14 C15 121.7(6) ?
N1 C14 H14 119.1 ?
C15 C14 H14 119.1 ?
C16 C15 C14 119.6(6) ?
C16 C15 H15 120.2 ?
C14 C15 H15 120.2 ?
C17 C16 C15 116.8(5) ?
C17 C16 C19 121.9(6) ?
C15 C16 C19 121.3(6) ?
C16 C17 C18 121.1(6) ?
C16 C17 H17 119.5 ?
C18 C17 H17 119.5 ?
N1 C18 C17 120.4(6) ?
N1 C18 H18 119.8 ?
C17 C18 H18 119.8 ?
N2 C19 C16 178.5(7) ?
C21 C20 H20A 109.5 ?
C21 C20 H20B 109.5 ?
H20A C20 H20B 109.5 ?
C21 C20 H20C 109.5 ?
H20A C20 H20C 109.5 ?
H20B C20 H20C 109.5 ?
O1 C21 C22 120.5(10) ?
O1 C21 C20 122.8(9) ?
C22 C21 C20 116.2(9) ?
C21 C22 H22A 109.5 ?
C21 C22 H22B 109.5 ?
H22A C22 H22B 109.5 ?
C21 C22 H22C 109.5 ?
H22A C22 H22C 109.5 ?
H22B C22 H22C 109.5 ?
C18 N1 C14 120.3(5) ?
C18 N1 C13 118.9(5) ?
C14 N1 C13 120.7(5) ?
C1 S2 C2 97.4(3) ?
C1 S3 C3 98.3(3) ?
C2 S4 Ni1 101.6(2) ?
C3 S5 Ni1 102.5(2) ?
C4 S6 Ni1 102.33(18) ?
C5 S7 Ni1 102.37(18) ?
C6 S8 C4 97.3(3) ?
C6 S9 C5 97.1(3) ?

loop_
_geom_bond_atom_site_label_1
_geom_bond_atom_site_label_2
_geom_bond_distance
_geom_bond_publ_flag
Ni1 S7 2.1545(16) yes
Ni1 S5 2.1547(16) yes
Ni1 S4 2.1605(16) yes
Ni1 S6 2.1649(16) yes
C1 S1 1.638(6) ?
C1 S3 1.709(6) ?
C1 S2 1.730(6) ?
C2 C3 1.347(7) ?
C2 S4 1.719(6) ?
C2 S2 1.751(5) ?
C3 S5 1.722(6) ?
C3 S3 1.722(6) ?
C4 C5 1.353(6) ?
C4 S6 1.711(5) ?
C4 S8 1.730(5) ?
C5 S7 1.702(5) ?
C5 S9 1.742(5) ?
C6 S10 1.640(6) ?
C6 S8 1.719(5) ?
C6 S9 1.724(5) ?
C7 C12 1.352(7) ?
C7 C8 1.374(7) ?
C7 H7 0.9300 ?
C8 C9 1.358(8) ?
C8 H8 0.9300 ?
C9 C10 1.325(8) ?
C9 Br1 1.876(7) ?
C10 C11 1.389(7) ?
C10 H10 0.9300 ?
C11 C12 1.363(6) ?
C11 H11 0.9300 ?
C12 C13 1.487(6) ?
C13 N1 1.477(6) ?
C13 H13A 0.9700 ?
C13 H13B 0.9700 ?
C14 N1 1.323(6) ?
C14 C15 1.371(7) ?
C14 H14 0.9300 ?
C15 C16 1.384(7) ?
C15 H15 0.9300 ?
C16 C17 1.365(7) ?
C16 C19 1.367(7) ?
C17 C18 1.384(7) ?
C17 H17 0.9300 ?
C18 N1 1.308(6) ?
C18 H18 0.9300 ?
C19 N2 1.146(6) ?
O1 C21 1.165(8) ?
C20 C21 1.430(10) ?
C20 H20A 0.9600 ?
C20 H20B 0.9600 ?
C20 H20C 0.9600 ?
C21 C22 1.440(14) ?
C22 H22A 0.9600 ?
C22 H22B 0.9600 ?
C22 H22C 0.9600 ?

loop_
_geom_hbond_atom_site_label_D
_geom_hbond_atom_site_label_H
_geom_hbond_atom_site_label_A
_geom_hbond_site_symmetry_A
_geom_hbond_distance_DH
_geom_hbond_distance_HA
_geom_hbond_distance_DA
_geom_hbond_angle_DHA
C15 H15 N2 2_566 0.93 2.50 3.290(8) 143
C14 H14 O1 1_455 0.93 2.55 3.135(8) 121
C13 H13B O1 1_455 0.97 2.46 3.230(9) 136
